data_7057207
loop_
_publ_author_name
'Hlinov\'a, Veronika'
'Jaro\<s, Adam'
'David, Tom\'a\<s'
'C\'isa\<rov\'a, Ivana'
'Kotek, Jan'
'Kub\'i\<cek, Vojt\<ech'
'Hermann, Petr'

_publ_section_title
;
 Complexes of phosphonate and phosphinate derivatives of dipicolylamine
;
_journal_issue 10
_journal_name_full 'New Journal of Chemistry'
_journal_page_first 7713
_journal_paper_doi 10.1039/C8NJ00100F
_journal_volume 42
_journal_year 2018
_chemical_formula_moiety 'C13 H17 N3 O3 P, Cl, 2(H2 O)'
_chemical_formula_sum 'C13 H21 Cl N3 O5 P'
_chemical_formula_weight 365.75
_space_group_crystal_system orthorhombic
_space_group_IT_number 33
_space_group_name_Hall 'P 2c -2n'
_space_group_name_H-M_alt 'P n a 21'
_symmetry_space_group_name_Hall 'P 2c -2n'
_symmetry_space_group_name_H-M 'P n a 21'
_atom_sites_solution_hydrogens mixed
_audit_creation_method SHELXL-2014/7
_audit_update_record
;
2018-01-07 deposited with the CCDC.
2018-03-26 downloaded from the CCDC.
;
_cell_angle_alpha 90
_cell_angle_beta 90
_cell_angle_gamma 90
_cell_formula_units_Z 4
_cell_length_a 8.6070(2)
_cell_length_b 25.0089(5)
_cell_length_c 7.6190(2)
_cell_measurement_reflns_used 9886
_cell_measurement_temperature 150(2)
_cell_measurement_theta_max 72.0130
_cell_measurement_theta_min 3.5346
_cell_volume 1640.00(7)
_computing_cell_refinement 'SAINT V8.37A (Bruker AXS Inc., 2015)'
_computing_data_collection 'Bruker Instrument Service v2016.1.0.1'
_computing_data_reduction 'SAINT V8.37A (Bruker AXS Inc., 2015)'
_computing_structure_refinement 'SHELXL-2014/7 (Sheldrick, 2014)'
_computing_structure_solution 'XT, VERSION 2014/5'
_diffrn_ambient_temperature 150(2)
_diffrn_detector_area_resol_mean 10.4167
_diffrn_measured_fraction_theta_full 0.999
_diffrn_measured_fraction_theta_max 0.998
_diffrn_measurement_device_type 'Bruker D8 VENTURE Kappa Duo PHOTON 100 CMOS'
_diffrn_measurement_method '\f and \w scans'
_diffrn_radiation_monochromator 'Helios Cu multilayer optic'
_diffrn_radiation_type CuK\a
_diffrn_radiation_wavelength 1.54178
_diffrn_reflns_av_R_equivalents 0.0323
_diffrn_reflns_av_unetI/netI 0.0235
_diffrn_reflns_Laue_measured_fraction_full 0.999
_diffrn_reflns_Laue_measured_fraction_max 0.998
_diffrn_reflns_limit_h_max 10
_diffrn_reflns_limit_h_min -10
_diffrn_reflns_limit_k_max 30
_diffrn_reflns_limit_k_min -30
_diffrn_reflns_limit_l_max 9
_diffrn_reflns_limit_l_min -9
_diffrn_reflns_number 17980
_diffrn_reflns_point_group_measured_fraction_full 0.991
_diffrn_reflns_point_group_measured_fraction_max 0.987
_diffrn_reflns_theta_full 67.679
_diffrn_reflns_theta_max 72.162
_diffrn_reflns_theta_min 3.534
_diffrn_source 'I\mS micro-focus sealed tube'
_exptl_absorpt_coefficient_mu 3.254
_exptl_absorpt_correction_T_max 0.85
_exptl_absorpt_correction_T_min 0.65
_exptl_absorpt_correction_type numerical
_exptl_absorpt_process_details
;
SADABS-2014/5 - Bruker AXS area detector scaling and absorption correction
;
_exptl_crystal_colour colourless
_exptl_crystal_density_diffrn 1.481
_exptl_crystal_description plate
_exptl_crystal_F_000 768
_exptl_crystal_size_max 0.160
_exptl_crystal_size_mid 0.070
_exptl_crystal_size_min 0.059
_refine_diff_density_max 0.174
_refine_diff_density_min -0.291
_refine_diff_density_rms 0.051
_refine_ls_abs_structure_details
;
 Flack x determined using 1363 quotients [(I+)-(I-)]/[(I+)+(I-)]
 (Parsons, Flack and Wagner, Acta Cryst. B69 (2013) 249-259).
;
_refine_ls_abs_structure_Flack -0.008(9)
_refine_ls_extinction_method none
_refine_ls_goodness_of_fit_ref 1.086
_refine_ls_hydrogen_treatment mixed
_refine_ls_matrix_type full
_refine_ls_number_parameters 236
_refine_ls_number_reflns 3203
_refine_ls_number_restraints 1
_refine_ls_restrained_S_all 1.085
_refine_ls_R_factor_all 0.0278
_refine_ls_R_factor_gt 0.0264
_refine_ls_shift/su_max 0.001
_refine_ls_shift/su_mean 0.000
_refine_ls_structure_factor_coef Fsqd
_refine_ls_weighting_details 'w=1/[\s^2^(Fo^2^)+(0.0384P)^2^+0.4344P] where P=(Fo^2^+2Fc^2^)/3'
_refine_ls_weighting_scheme calc
_refine_ls_wR_factor_gt 0.0651
_refine_ls_wR_factor_ref 0.0659
_reflns_Friedel_coverage 0.832
_reflns_Friedel_fraction_full 0.982
_reflns_Friedel_fraction_max 0.975
_reflns_number_gt 3093
_reflns_number_total 3203
_reflns_threshold_expression 'I > 2\s(I)'
_cod_data_source_file c8nj00100f2.cif
_cod_data_source_block dpap
_cod_depositor_comments 'Adding full bibliography for 7057202--7057211.cif.'
_cod_database_code 7057207
_shelx_shelxl_version_number 2014/7
_shelx_space_group_comment
;
The symmetry employed for this shelxl refinement is uniquely defined
by the following loop, which should always be used as a source of
symmetry information in preference to the above space-group names.
They are only intended as comments.
;
_shelx_estimated_absorpt_t_min 0.624
_shelx_estimated_absorpt_t_max 0.831

loop_
_space_group_symop_operation_xyz
'x, y, z'
'-x, -y, z+1/2'
'x+1/2, -y+1/2, z'
'-x+1/2, y+1/2, z+1/2'

loop_
_atom_site_label
_atom_site_type_symbol
_atom_site_fract_x
_atom_site_fract_y
_atom_site_fract_z
_atom_site_U_iso_or_equiv
_atom_site_adp_type
_atom_site_occupancy
_atom_site_site_symmetry_order
_atom_site_calc_flag
_atom_site_refinement_flags_posn
_atom_site_refinement_flags_adp
N1 N 0.2698(2) 0.34181(8) 0.6578(3) 0.0133(4) Uani 1 1 d . .
C2 C 0.2061(3) 0.33120(10) 0.4808(4) 0.0138(5) Uani 1 1 d . .
H21 H 0.2224 0.3636 0.4084 0.017 Uiso 1 1 calc R U
H22 H 0.0925 0.3261 0.4923 0.017 Uiso 1 1 calc R U
P3 P 0.28427(6) 0.27416(2) 0.36053(9) 0.01226(15) Uani 1 1 d . .
O31 O 0.1659(2) 0.26539(7) 0.2068(2) 0.0167(4) Uani 1 1 d . .
H31O H 0.079(5) 0.2470(14) 0.236(5) 0.031(10) Uiso 1 1 d . .
O32 O 0.4359(2) 0.29181(7) 0.2782(3) 0.0171(4) Uani 1 1 d . .
O33 O 0.2940(2) 0.22654(7) 0.4812(3) 0.0181(4) Uani 1 1 d . .
C10 C 0.1884(3) 0.31224(10) 0.7941(4) 0.0156(5) Uani 1 1 d . .
H101 H 0.2532 0.3113 0.9014 0.019 Uiso 1 1 calc R U
H102 H 0.1723 0.2749 0.7546 0.019 Uiso 1 1 calc R U
C11 C 0.0331(3) 0.33700(10) 0.8372(3) 0.0147(5) Uani 1 1 d . .
N12 N 0.0072(3) 0.38745(9) 0.7853(3) 0.0145(4) Uani 1 1 d . .
H121 H 0.071(4) 0.4038(14) 0.716(5) 0.029(9) Uiso 1 1 d . .
C13 C -0.1230(3) 0.41502(10) 0.8256(4) 0.0168(5) Uani 1 1 d . .
H131 H -0.1353 0.4508 0.7864 0.020 Uiso 1 1 calc R U
C14 C -0.2372(3) 0.39111(11) 0.9231(4) 0.0193(6) Uani 1 1 d . .
H141 H -0.3288 0.4101 0.9538 0.023 Uiso 1 1 calc R U
C15 C -0.2162(3) 0.33834(12) 0.9764(4) 0.0200(6) Uani 1 1 d . .
H151 H -0.2946 0.3209 1.0429 0.024 Uiso 1 1 calc R U
C16 C -0.0809(3) 0.31126(11) 0.9326(4) 0.0182(6) Uani 1 1 d . .
H161 H -0.0668 0.2752 0.9681 0.022 Uiso 1 1 calc R U
C20 C 0.4390(3) 0.33590(9) 0.6722(4) 0.0148(5) Uani 1 1 d . .
H201 H 0.4699 0.3005 0.6258 0.018 Uiso 1 1 calc R U
H202 H 0.4693 0.3374 0.7975 0.018 Uiso 1 1 calc R U
C21 C 0.5243(3) 0.37902(10) 0.5725(4) 0.0145(5) Uani 1 1 d . .
N22 N 0.6560(2) 0.36563(8) 0.4891(3) 0.0148(4) Uani 1 1 d . .
H221 H 0.696(5) 0.3266(18) 0.486(7) 0.054(13) Uiso 1 1 d . .
C23 C 0.7452(3) 0.40183(11) 0.4058(4) 0.0189(6) Uani 1 1 d . .
H231 H 0.8373 0.3906 0.3480 0.023 Uiso 1 1 calc R U
C24 C 0.7040(3) 0.45488(11) 0.4038(4) 0.0238(7) Uani 1 1 d . .
H241 H 0.7666 0.4806 0.3452 0.029 Uiso 1 1 calc R U
C25 C 0.5693(3) 0.46995(11) 0.4892(5) 0.0269(7) Uani 1 1 d . .
H251 H 0.5388 0.5065 0.4898 0.032 Uiso 1 1 calc R U
C26 C 0.4783(3) 0.43207(10) 0.5740(4) 0.0208(6) Uani 1 1 d . .
H261 H 0.3855 0.4424 0.6324 0.025 Uiso 1 1 calc R U
Cl1 Cl 0.10724(7) 0.44359(2) 0.17801(10) 0.02205(15) Uani 1 1 d . .
O1W O 0.1266(2) 0.46731(8) 0.5781(3) 0.0212(4) Uani 1 1 d . .
H11W H 0.115(5) 0.4638(19) 0.465(8) 0.061(15) Uiso 1 1 d . .
H12W H 0.058(5) 0.4921(18) 0.588(7) 0.049(12) Uiso 1 1 d . .
O2W O 0.4289(3) 0.38799(10) 1.0824(3) 0.0294(5) Uani 1 1 d . .
H21W H 0.433(5) 0.3606(17) 1.143(6) 0.042(12) Uiso 1 1 d . .
H22W H 0.348(6) 0.4059(19) 1.113(6) 0.053(13) Uiso 1 1 d . .

loop_
_atom_site_aniso_label
_atom_site_aniso_U_11
_atom_site_aniso_U_22
_atom_site_aniso_U_33
_atom_site_aniso_U_23
_atom_site_aniso_U_13
_atom_site_aniso_U_12
N1 0.0106(9) 0.0156(10) 0.0137(11) 0.0006(9) -0.0002(8) -0.0010(7)
C2 0.0120(11) 0.0156(12) 0.0139(13) 0.0008(10) -0.0012(10) 0.0014(9)
P3 0.0105(3) 0.0117(3) 0.0146(3) -0.0006(3) 0.0001(3) -0.0004(2)
O31 0.0134(8) 0.0217(8) 0.0150(10) -0.0006(8) -0.0005(7) -0.0035(7)
O32 0.0116(8) 0.0168(8) 0.0229(10) 0.0001(8) 0.0030(7) 0.0001(7)
O33 0.0181(9) 0.0137(9) 0.0224(10) 0.0023(8) -0.0029(8) -0.0012(7)
C10 0.0152(12) 0.0163(12) 0.0153(13) 0.0026(10) 0.0020(10) 0.0026(10)
C11 0.0157(11) 0.0157(11) 0.0126(13) -0.0006(10) -0.0021(10) -0.0010(9)
N12 0.0155(10) 0.0150(10) 0.0130(10) -0.0002(9) 0.0022(9) -0.0017(9)
C13 0.0180(11) 0.0172(12) 0.0152(13) -0.0022(10) 0.0010(10) 0.0014(9)
C14 0.0141(12) 0.0258(14) 0.0181(13) -0.0029(11) 0.0012(10) 0.0011(11)
C15 0.0152(12) 0.0299(14) 0.0147(14) 0.0022(12) 0.0002(11) -0.0050(11)
C16 0.0183(12) 0.0195(13) 0.0167(14) 0.0027(11) -0.0027(11) -0.0037(10)
C20 0.0115(10) 0.0163(11) 0.0168(12) 0.0002(11) -0.0004(11) -0.0002(9)
C21 0.0131(11) 0.0154(12) 0.0150(13) -0.0031(10) -0.0014(10) -0.0026(9)
N22 0.0129(10) 0.0151(10) 0.0163(11) -0.0022(9) -0.0006(9) -0.0015(8)
C23 0.0153(11) 0.0216(13) 0.0199(15) -0.0024(11) 0.0021(10) -0.0054(10)
C24 0.0232(14) 0.0211(13) 0.0271(17) 0.0053(12) -0.0005(12) -0.0067(11)
C25 0.0236(14) 0.0153(13) 0.0418(19) 0.0008(13) -0.0008(14) -0.0008(11)
C26 0.0148(12) 0.0171(12) 0.0305(15) -0.0032(12) 0.0016(12) 0.0010(10)
Cl1 0.0243(3) 0.0211(3) 0.0207(3) 0.0003(3) -0.0019(3) 0.0061(2)
O1W 0.0229(10) 0.0206(10) 0.0201(11) 0.0027(9) 0.0036(9) 0.0053(8)
O2W 0.0240(11) 0.0307(12) 0.0335(13) 0.0062(11) 0.0134(10) 0.0022(9)

loop_
_atom_type_symbol
_atom_type_description
_atom_type_scat_dispersion_real
_atom_type_scat_dispersion_imag
_atom_type_scat_source
C C 0.0181 0.0091 'International Tables Vol C Tables 4.2.6.8 and 6.1.1.4'
H H 0.0000 0.0000 'International Tables Vol C Tables 4.2.6.8 and 6.1.1.4'
N N 0.0311 0.0180 'International Tables Vol C Tables 4.2.6.8 and 6.1.1.4'
O O 0.0492 0.0322 'International Tables Vol C Tables 4.2.6.8 and 6.1.1.4'
P P 0.2955 0.4335 'International Tables Vol C Tables 4.2.6.8 and 6.1.1.4'
Cl Cl 0.3639 0.7018 'International Tables Vol C Tables 4.2.6.8 and 6.1.1.4'

loop_
_geom_angle_atom_site_label_1
_geom_angle_atom_site_label_2
_geom_angle_atom_site_label_3
_geom_angle
C10 N1 C20 111.9(2)
C10 N1 C2 112.38(19)
C20 N1 C2 114.7(2)
N1 C2 P3 117.46(16)
N1 C2 H21 107.9
P3 C2 H21 107.9
N1 C2 H22 107.9
P3 C2 H22 107.9
H21 C2 H22 107.2
O33 P3 O32 115.81(10)
O33 P3 O31 112.42(10)
O32 P3 O31 106.93(11)
O33 P3 C2 109.40(12)
O32 P3 C2 107.36(11)
O31 P3 C2 104.17(10)
P3 O31 H31O 115(2)
N1 C10 C11 111.9(2)
N1 C10 H101 109.2
C11 C10 H101 109.2
N1 C10 H102 109.2
C11 C10 H102 109.2
H101 C10 H102 107.9
N12 C11 C16 118.4(2)
N12 C11 C10 118.0(2)
C16 C11 C10 123.6(2)
C11 N12 C13 123.5(2)
C11 N12 H121 121(2)
C13 N12 H121 115(2)
N12 C13 C14 119.7(2)
N12 C13 H131 120.2
C14 C13 H131 120.2
C13 C14 C15 118.6(2)
C13 C14 H141 120.7
C15 C14 H141 120.7
C16 C15 C14 120.1(2)
C16 C15 H151 120.0
C14 C15 H151 120.0
C11 C16 C15 119.7(2)
C11 C16 H161 120.1
C15 C16 H161 120.1
N1 C20 C21 111.9(2)
N1 C20 H201 109.2
C21 C20 H201 109.2
N1 C20 H202 109.2
C21 C20 H202 109.2
H201 C20 H202 107.9
N22 C21 C26 119.0(2)
N22 C21 C20 118.1(2)
C26 C21 C20 122.8(2)
C21 N22 C23 122.5(2)
C21 N22 H221 122(3)
C23 N22 H221 116(3)
N22 C23 C24 120.5(3)
N22 C23 H231 119.7
C24 C23 H231 119.7
C23 C24 C25 118.3(3)
C23 C24 H241 120.8
C25 C24 H241 120.8
C24 C25 C26 120.4(3)
C24 C25 H251 119.8
C26 C25 H251 119.8
C21 C26 C25 119.2(3)
C21 C26 H261 120.4
C25 C26 H261 120.4
H11W O1W H12W 95(4)
H21W O2W H22W 108(4)

loop_
_geom_bond_atom_site_label_1
_geom_bond_atom_site_label_2
_geom_bond_distance
N1 C10 1.455(3)
N1 C20 1.468(3)
N1 C2 1.480(3)
C2 P3 1.824(3)
C2 H21 0.9900
C2 H22 0.9900
P3 O33 1.5069(19)
P3 O32 1.5137(18)
P3 O31 1.5677(19)
O31 H31O 0.90(4)
C10 C11 1.509(3)
C10 H101 0.9900
C10 H102 0.9900
C11 N12 1.341(3)
C11 C16 1.380(4)
N12 C13 1.351(3)
N12 H121 0.86(4)
C13 C14 1.369(4)
C13 H131 0.9500
C14 C15 1.393(4)
C14 H141 0.9500
C15 C16 1.388(4)
C15 H151 0.9500
C16 H161 0.9500
C20 C21 1.509(3)
C20 H201 0.9900
C20 H202 0.9900
C21 N22 1.342(3)
C21 C26 1.385(4)
N22 C23 1.346(3)
N22 H221 1.03(4)
C23 C24 1.373(4)
C23 H231 0.9500
C24 C25 1.381(4)
C24 H241 0.9500
C25 C26 1.389(4)
C25 H251 0.9500
C26 H261 0.9500
O1W H11W 0.87(6)
O1W H12W 0.86(4)
O2W H21W 0.83(5)
O2W H22W 0.86(5)
